data_4114695
loop_
_publ_author_name
'Haimei Chen'
'John A. Parkinson'
'Simon Parsons'
'Robert A. Coxall'
'Robert O. Gould'
'Peter J. Sadler'

_publ_section_title
;
 Organometallic Ruthenium(II) Diamine Anticancer Complexes:
 Arene-Nucleobase Stacking and Stereospecific Hydrogen-Bonding in Guanine
 Adducts
;
_journal_name_full 'Journal of the American Chemical Society'
_journal_page_first 3064
_journal_page_last 3082
_journal_paper_doi 10.1021/ja017482e
_journal_volume 124
_journal_year 2002
_chemical_formula_moiety '[Ru(C14H14)(NH2CH2CH2NH2)(L)]2PF6.MeOH]'
_chemical_formula_sum 'C24 H35 F12 N7 O2 P2 Ru'
_chemical_formula_weight 844.60
_chemical_name_systematic
; 
 ? 
;
_space_group_IT_number 14
_symmetry_cell_setting monoclinic
_symmetry_space_group_name_Hall '-P 2yn'
_symmetry_space_group_name_H-M 'P 1 21/n 1'
_atom_sites_solution_hydrogens geom
_atom_sites_solution_primary Patterson
_atom_sites_solution_secondary difmap
_audit_creation_method SHELXL-97
_cell_angle_alpha 90.00
_cell_angle_beta 99.6770(10)
_cell_angle_gamma 90.00
_cell_formula_units_Z 4
_cell_length_a 16.6279(11)
_cell_length_b 9.0528(6)
_cell_length_c 21.5446(15)
_cell_measurement_reflns_used 7445
_cell_measurement_temperature 150(2)
_cell_measurement_theta_max 58
_cell_measurement_theta_min 5
_cell_volume 3196.9(4)
_computing_cell_refinement 'Bruker SMART'
_computing_data_collection 'Bruker SMART'
_computing_data_reduction 'Bruker SHELXTL'
_computing_molecular_graphics 'Bruker SHELXTL'
_computing_publication_material SHELXTL
_computing_structure_refinement 'SHELXL-97 (Sheldrick, 1997)'
_computing_structure_solution 'SHELXS-97 (Sheldrick, 1990)'
_diffrn_ambient_temperature 150(2)
_diffrn_measured_fraction_theta_full 0.910
_diffrn_measured_fraction_theta_max 0.910
_diffrn_measurement_device_type 'CCD area detector'
_diffrn_measurement_method 'phi and omega scans'
_diffrn_radiation_monochromator graphite
_diffrn_radiation_source 'fine-focus sealed tube'
_diffrn_radiation_type MoK\a
_diffrn_radiation_wavelength 0.71073
_diffrn_reflns_av_R_equivalents 0.0334
_diffrn_reflns_av_sigmaI/netI 0.0435
_diffrn_reflns_limit_h_max 22
_diffrn_reflns_limit_h_min -22
_diffrn_reflns_limit_k_max 11
_diffrn_reflns_limit_k_min -11
_diffrn_reflns_limit_l_max 23
_diffrn_reflns_limit_l_min -28
_diffrn_reflns_number 20210
_diffrn_reflns_theta_full 29.16
_diffrn_reflns_theta_max 29.16
_diffrn_reflns_theta_min 1.44
_diffrn_standards_decay_% 0
_diffrn_standards_number 0
_exptl_absorpt_coefficient_mu 0.698
_exptl_absorpt_correction_T_max 0.928
_exptl_absorpt_correction_T_min 0.830
_exptl_absorpt_correction_type empirical
_exptl_crystal_colour Light
_exptl_crystal_density_diffrn 1.755
_exptl_crystal_description Rod
_exptl_crystal_F_000 1704
_exptl_crystal_size_max 0.11
_exptl_crystal_size_mid 0.06
_exptl_crystal_size_min 0.05
_refine_diff_density_max 1.116
_refine_diff_density_min -0.799
_refine_diff_density_rms 0.110
_refine_ls_extinction_method none
_refine_ls_goodness_of_fit_ref 1.132
_refine_ls_hydrogen_treatment mixed
_refine_ls_matrix_type full
_refine_ls_number_parameters 451
_refine_ls_number_reflns 7871
_refine_ls_number_restraints 114
_refine_ls_restrained_S_all 1.130
_refine_ls_R_factor_all 0.0695
_refine_ls_R_factor_gt 0.0593
_refine_ls_shift/su_max 0.001
_refine_ls_shift/su_mean 0.000
_refine_ls_structure_factor_coef Fsqd
_refine_ls_weighting_details 'calc w=1/[\s^2^(Fo^2^)+(0.0561P)^2^+6.3142P] where P=(Fo^2^+2Fc^2^)/3'
_refine_ls_weighting_scheme calc
_refine_ls_wR_factor_gt 0.1336
_refine_ls_wR_factor_ref 0.1391
_reflns_number_gt 6871
_reflns_number_total 7871
_reflns_threshold_expression >2sigma(I)
_cod_data_source_file ja017482e_s6.cif
_cod_data_source_block pjhc02
_cod_database_code 4114695

loop_
_symmetry_equiv_pos_as_xyz
'x, y, z'
'-x+1/2, y+1/2, -z+1/2'
'-x, -y, -z'
'x-1/2, -y-1/2, z-1/2'

loop_
_atom_site_label
_atom_site_type_symbol
_atom_site_fract_x
_atom_site_fract_y
_atom_site_fract_z
_atom_site_U_iso_or_equiv
_atom_site_adp_type
_atom_site_occupancy
_atom_site_symmetry_multiplicity
_atom_site_calc_flag
_atom_site_refinement_flags
Ru1 Ru 0.515305(18) 0.29400(3) 0.835524(13) 0.02117(10) Uani 1 1 d .
N1 N 0.5744(2) 0.2189(4) 0.60673(17) 0.0279(7) Uani 1 1 d .
H1X H 0.602(3) 0.169(6) 0.598(2) 0.032(14) Uiso 1 1 d .
C2 C 0.5342(2) 0.3142(4) 0.56279(19) 0.0280(8) Uani 1 1 d .
N3 N 0.4754(2) 0.4023(4) 0.57450(15) 0.0255(7) Uani 1 1 d .
C4 C 0.4628(2) 0.3934(4) 0.63457(17) 0.0215(7) Uani 1 1 d .
C5 C 0.5040(2) 0.3086(4) 0.68300(17) 0.0221(7) Uani 1 1 d .
C6 C 0.5651(2) 0.2088(4) 0.66955(18) 0.0245(7) Uani 1 1 d .
N7 N 0.47425(18) 0.3406(3) 0.73857(14) 0.0209(6) Uani 1 1 d .
C8 C 0.4163(2) 0.4377(4) 0.72151(17) 0.0236(7) Uani 1 1 d .
H8A H 0.3844 0.4791 0.7498 0.028 Uiso 1 1 calc R
N9 N 0.40616(18) 0.4734(3) 0.65951(14) 0.0223(6) Uani 1 1 d .
C10 C 0.3422(2) 0.5688(4) 0.62545(19) 0.0283(8) Uani 1 1 d .
H10A H 0.2887 0.5371 0.6352 0.034 Uiso 1 1 calc R
H10B H 0.3406 0.5560 0.5796 0.034 Uiso 1 1 calc R
C11 C 0.3545(3) 0.7294(5) 0.6417(3) 0.0509(13) Uani 1 1 d .
H11A H 0.3106 0.7875 0.6171 0.076 Uiso 1 1 calc R
H11B H 0.4072 0.7620 0.6318 0.076 Uiso 1 1 calc R
H11C H 0.3540 0.7436 0.6867 0.076 Uiso 1 1 calc R
O6 O 0.60683(17) 0.1200(3) 0.70454(13) 0.0300(6) Uani 1 1 d .
N2 N 0.5555(3) 0.3116(5) 0.50540(19) 0.0378(9) Uani 1 1 d .
H2X H 0.544(3) 0.375(5) 0.482(2) 0.023(12) Uiso 1 1 d .
H2Y H 0.600(4) 0.273(6) 0.505(3) 0.048(16) Uiso 1 1 d .
C1A C 0.6374(2) 0.4005(4) 0.85044(18) 0.0267(8) Uani 1 1 d .
C2A C 0.6346(3) 0.2861(5) 0.8949(2) 0.0329(9) Uani 1 1 d .
H2AA H 0.6694 0.1967 0.8933 0.039 Uiso 1 1 calc R
C3A C 0.5741(3) 0.2839(5) 0.93404(19) 0.0352(9) Uani 1 1 d .
H3AA H 0.5673 0.1943 0.9598 0.042 Uiso 1 1 calc R
C4A C 0.5149(3) 0.3946(5) 0.92684(18) 0.0326(9) Uani 1 1 d .
H4AA H 0.4657 0.3822 0.9475 0.039 Uiso 1 1 calc R
C5A C 0.5159(2) 0.5097(5) 0.88288(18) 0.0289(8) Uani 1 1 d .
H5AA H 0.4676 0.5764 0.8727 0.035 Uiso 1 1 calc R
C6A C 0.5770(2) 0.5130(4) 0.84511(18) 0.0252(8) Uani 1 1 d .
C7A C 0.5770(2) 0.6324(4) 0.7972(2) 0.0292(8) Uani 1 1 d .
H7AA H 0.6011 0.7225 0.8188 0.035 Uiso 1 1 calc R
H7AB H 0.5197 0.6555 0.7788 0.035 Uiso 1 1 calc R
C8A C 0.6227(2) 0.5963(4) 0.7445(2) 0.0300(8) Uani 1 1 d .
C9A C 0.6795(2) 0.4903(5) 0.7500(2) 0.0314(9) Uani 1 1 d .
C10A C 0.7020(2) 0.4029(5) 0.8091(2) 0.0334(9) Uani 1 1 d .
H10E H 0.7527 0.4444 0.8335 0.040 Uiso 1 1 calc R
H10F H 0.7137 0.3000 0.7978 0.040 Uiso 1 1 calc R
C11A C 0.5999(3) 0.6871(5) 0.6863(2) 0.0399(11) Uani 1 1 d .
H11D H 0.6174 0.7904 0.6957 0.048 Uiso 1 1 calc R
H11E H 0.5397 0.6869 0.6742 0.048 Uiso 1 1 calc R
C12A C 0.6369(3) 0.6331(7) 0.6317(2) 0.0508(13) Uani 1 1 d .
H12A H 0.6192 0.6755 0.5914 0.061 Uiso 1 1 calc R
C13A C 0.6930(3) 0.5294(6) 0.6373(2) 0.0494(14) Uani 1 1 d .
H13A H 0.7138 0.5006 0.6007 0.059 Uiso 1 1 calc R
C14A C 0.7258(3) 0.4549(6) 0.6977(2) 0.0429(11) Uani 1 1 d .
H14A H 0.7835 0.4843 0.7108 0.051 Uiso 1 1 calc R
H14B H 0.7245 0.3467 0.6908 0.051 Uiso 1 1 calc R
N2B N 0.3941(2) 0.2147(4) 0.83373(16) 0.0283(7) Uani 1 1 d .
H2B1 H 0.3742 0.2501 0.8682 0.034 Uiso 1 1 calc R
H2B2 H 0.3609 0.2485 0.7981 0.034 Uiso 1 1 calc R
C2B C 0.3934(3) 0.0499(5) 0.8344(2) 0.0384(10) Uani 1 1 d .
H2BB H 0.3372 0.0124 0.8210 0.046 Uiso 1 1 calc R
H2BC H 0.4142 0.0125 0.8772 0.046 Uiso 1 1 calc R
C1B C 0.4475(3) 0.0002(5) 0.7892(2) 0.0358(10) Uani 1 1 d .
H1BA H 0.4533 -0.1086 0.7905 0.043 Uiso 1 1 calc R
H1BB H 0.4238 0.0298 0.7457 0.043 Uiso 1 1 calc R
N1B N 0.5281(2) 0.0713(3) 0.80848(15) 0.0265(7) Uani 1 1 d .
H1B1 H 0.5568 0.0680 0.7755 0.032 Uiso 1 1 calc R
H1B2 H 0.5572 0.0199 0.8417 0.032 Uiso 1 1 calc R
P1 P 0.27007(7) 0.64387(13) 0.84009(6) 0.0376(3) Uani 1 1 d U
F1 F 0.3106(3) 0.5272(6) 0.8880(3) 0.134(2) Uani 1 1 d U
F2 F 0.2626(3) 0.5234(6) 0.7864(3) 0.128(2) Uani 1 1 d U
F3 F 0.2296(2) 0.7610(5) 0.7897(2) 0.0869(13) Uani 1 1 d U
F4 F 0.2765(3) 0.7647(5) 0.8916(2) 0.0979(14) Uani 1 1 d U
F5 F 0.18208(18) 0.5957(4) 0.85212(16) 0.0601(9) Uani 1 1 d U
F6 F 0.35736(18) 0.6907(3) 0.82328(17) 0.0581(8) Uani 1 1 d U
P2 P 0.34694(7) 0.16137(13) 1.02168(5) 0.0350(3) Uani 1 1 d U
F7 F 0.4412(2) 0.1913(6) 1.0319(2) 0.1023(16) Uani 1 1 d U
F8 F 0.3325(3) 0.2316(6) 0.95324(18) 0.0924(14) Uani 1 1 d U
F9 F 0.2510(2) 0.1421(5) 1.01275(16) 0.0731(10) Uani 1 1 d U
F10 F 0.3597(2) 0.0855(5) 1.08870(16) 0.0831(12) Uani 1 1 d U
F11 F 0.3353(3) 0.3154(4) 1.0510(2) 0.1048(17) Uani 1 1 d U
F12 F 0.3560(4) 0.0082(6) 0.9918(3) 0.156(3) Uani 1 1 d U
O1M O 0.1768(3) 0.4451(5) 1.0399(2) 0.0607(12) Uani 1 1 d .
H1M H 0.220(4) 0.429(8) 1.045(4) 0.08(3) Uiso 1 1 d .
C1M C 0.1561(6) 0.5694(8) 1.0019(3) 0.087(2) Uani 1 1 d .
H1M1 H 0.1946 0.6495 1.0158 0.131 Uiso 1 1 calc R
H1M2 H 0.1007 0.6012 1.0054 0.131 Uiso 1 1 calc R
H1M3 H 0.1586 0.5444 0.9580 0.131 Uiso 1 1 calc R

loop_
_atom_site_aniso_label
_atom_site_aniso_U_11
_atom_site_aniso_U_22
_atom_site_aniso_U_33
_atom_site_aniso_U_23
_atom_site_aniso_U_13
_atom_site_aniso_U_12
Ru1 0.02066(15) 0.02181(15) 0.02073(15) 0.00029(11) 0.00255(10) 0.00129(11)
N1 0.0291(18) 0.0268(18) 0.0291(17) -0.0001(14) 0.0085(14) 0.0072(15)
C2 0.029(2) 0.029(2) 0.0269(19) 0.0006(15) 0.0054(16) 0.0007(16)
N3 0.0260(16) 0.0267(16) 0.0242(15) 0.0021(13) 0.0052(13) 0.0032(13)
C4 0.0174(16) 0.0224(17) 0.0242(17) 0.0006(14) 0.0019(13) -0.0008(14)
C5 0.0211(17) 0.0240(18) 0.0212(16) 0.0001(14) 0.0030(13) -0.0019(14)
C6 0.0212(17) 0.0250(18) 0.0275(18) -0.0013(15) 0.0048(14) -0.0016(15)
N7 0.0197(15) 0.0228(14) 0.0203(14) -0.0011(12) 0.0035(12) -0.0001(12)
C8 0.0206(18) 0.0257(18) 0.0241(18) -0.0002(15) 0.0029(14) 0.0001(14)
N9 0.0190(15) 0.0235(15) 0.0244(15) 0.0007(12) 0.0038(12) 0.0013(12)
C10 0.0205(18) 0.034(2) 0.0296(19) 0.0044(16) 0.0015(15) 0.0071(16)
C11 0.051(3) 0.032(2) 0.062(3) -0.002(2) -0.012(3) 0.013(2)
O6 0.0293(15) 0.0310(15) 0.0305(14) 0.0045(12) 0.0072(12) 0.0110(12)
N2 0.041(2) 0.047(2) 0.0287(19) 0.0087(18) 0.0167(17) 0.0138(19)
C1A 0.0211(18) 0.030(2) 0.0275(19) -0.0039(16) -0.0016(14) -0.0018(15)
C2A 0.030(2) 0.033(2) 0.032(2) 0.0025(17) -0.0064(16) 0.0025(17)
C3A 0.040(2) 0.039(2) 0.0241(19) 0.0033(18) -0.0029(17) -0.0031(19)
C4A 0.035(2) 0.041(2) 0.0216(18) -0.0086(17) 0.0036(16) -0.0030(18)
C5A 0.026(2) 0.032(2) 0.0268(19) -0.0095(16) 0.0013(15) -0.0007(16)
C6A 0.0230(18) 0.0237(18) 0.0268(18) -0.0054(15) -0.0015(15) -0.0016(14)
C7A 0.026(2) 0.0240(19) 0.039(2) -0.0012(16) 0.0069(17) 0.0014(15)
C8A 0.0228(19) 0.029(2) 0.038(2) -0.0001(17) 0.0032(16) -0.0093(16)
C9A 0.0200(19) 0.038(2) 0.037(2) -0.0059(18) 0.0078(16) -0.0081(16)
C10A 0.0200(19) 0.035(2) 0.045(2) -0.0045(19) 0.0043(17) 0.0029(16)
C11A 0.035(2) 0.039(2) 0.045(3) 0.009(2) 0.006(2) -0.0126(19)
C12A 0.052(3) 0.063(3) 0.038(3) 0.002(2) 0.009(2) -0.026(3)
C13A 0.052(3) 0.062(3) 0.040(3) -0.013(2) 0.023(2) -0.025(3)
C14A 0.029(2) 0.050(3) 0.053(3) -0.017(2) 0.013(2) -0.010(2)
N2B 0.0242(16) 0.0328(18) 0.0293(17) -0.0024(14) 0.0081(13) -0.0027(14)
C2B 0.041(2) 0.031(2) 0.047(3) 0.0034(19) 0.018(2) -0.0083(19)
C1B 0.038(2) 0.024(2) 0.047(3) -0.0033(18) 0.013(2) -0.0020(17)
N1B 0.0317(17) 0.0208(15) 0.0278(16) 0.0015(13) 0.0072(14) 0.0060(13)
P1 0.0289(6) 0.0272(5) 0.0562(7) 0.0000(5) 0.0054(5) 0.0033(4)
F1 0.065(3) 0.108(3) 0.221(5) 0.115(4) 0.003(3) 0.006(2)
F2 0.102(3) 0.117(3) 0.189(5) -0.105(3) 0.096(3) -0.051(3)
F3 0.052(2) 0.118(3) 0.088(3) 0.047(2) 0.0057(19) 0.018(2)
F4 0.121(4) 0.096(3) 0.080(3) -0.041(2) 0.024(3) -0.036(3)
F5 0.0391(16) 0.068(2) 0.078(2) -0.0090(17) 0.0235(15) -0.0075(15)
F6 0.0336(15) 0.0504(18) 0.089(2) 0.0191(16) 0.0071(15) -0.0002(13)
P2 0.0380(6) 0.0375(6) 0.0283(5) 0.0068(5) 0.0022(5) -0.0008(5)
F7 0.0391(19) 0.140(4) 0.129(4) 0.048(3) 0.016(2) 0.010(2)
F8 0.080(3) 0.150(4) 0.052(2) 0.046(2) 0.0227(19) 0.018(3)
F9 0.0489(18) 0.107(3) 0.058(2) 0.020(2) -0.0083(15) -0.0270(19)
F10 0.081(3) 0.113(3) 0.0474(18) 0.039(2) -0.0117(17) -0.016(2)
F11 0.083(3) 0.071(2) 0.135(4) -0.052(2) -0.054(3) 0.025(2)
F12 0.232(6) 0.084(3) 0.119(4) -0.048(3) -0.067(4) 0.083(4)
O1M 0.048(2) 0.056(2) 0.086(3) 0.021(2) 0.034(2) 0.005(2)
C1M 0.145(8) 0.063(4) 0.060(4) 0.004(3) 0.033(5) -0.007(5)

loop_
_atom_type_symbol
_atom_type_description
_atom_type_scat_dispersion_real
_atom_type_scat_dispersion_imag
_atom_type_scat_source
C C 0.0033 0.0016 'International Tables Vol C Tables 4.2.6.8 and 6.1.1.4'
H H 0.0000 0.0000 'International Tables Vol C Tables 4.2.6.8 and 6.1.1.4'
N N 0.0061 0.0033 'International Tables Vol C Tables 4.2.6.8 and 6.1.1.4'
O O 0.0106 0.0060 'International Tables Vol C Tables 4.2.6.8 and 6.1.1.4'
F F 0.0171 0.0103 'International Tables Vol C Tables 4.2.6.8 and 6.1.1.4'
P P 0.1023 0.0942 'International Tables Vol C Tables 4.2.6.8 and 6.1.1.4'
Ru Ru -1.2594 0.8363 'International Tables Vol C Tables 4.2.6.8 and 6.1.1.4'

loop_
_geom_angle_atom_site_label_1
_geom_angle_atom_site_label_2
_geom_angle_atom_site_label_3
_geom_angle
N1B Ru1 N7 87.07(12)
N1B Ru1 N2B 79.22(13)
N7 Ru1 N2B 84.41(12)
N1B Ru1 C4A 131.64(15)
N7 Ru1 C4A 139.28(15)
N2B Ru1 C4A 90.59(15)
N1B Ru1 C2A 90.41(15)
N7 Ru1 C2A 134.02(14)
N2B Ru1 C2A 139.95(15)
C4A Ru1 C2A 67.77(17)
N1B Ru1 C3A 100.26(15)
N7 Ru1 C3A 168.40(15)
N2B Ru1 C3A 105.68(15)
C4A Ru1 C3A 37.38(17)
C2A Ru1 C3A 37.97(17)
N1B Ru1 C5A 167.96(14)
N7 Ru1 C5A 104.77(14)
N2B Ru1 C5A 103.72(14)
C4A Ru1 C5A 37.63(16)
C2A Ru1 C5A 79.85(16)
C3A Ru1 C5A 67.71(16)
N1B Ru1 C1A 108.75(14)
N7 Ru1 C1A 100.99(13)
N2B Ru1 C1A 170.43(14)
C4A Ru1 C1A 80.16(15)
C2A Ru1 C1A 37.59(15)
C3A Ru1 C1A 68.23(16)
C5A Ru1 C1A 67.38(15)
N1B Ru1 C6A 143.80(13)
N7 Ru1 C6A 88.94(13)
N2B Ru1 C6A 136.10(13)
C4A Ru1 C6A 67.29(16)
C2A Ru1 C6A 67.27(15)
C3A Ru1 C6A 79.83(16)
C5A Ru1 C6A 37.00(14)
C1A Ru1 C6A 37.27(14)
C2 N1 C6 126.4(3)
N3 C2 N2 120.4(4)
N3 C2 N1 122.7(4)
N2 C2 N1 116.8(4)
C2 N3 C4 112.8(3)
N3 C4 N9 125.0(3)
N3 C4 C5 128.4(3)
N9 C4 C5 106.5(3)
C4 C5 N7 109.2(3)
C4 C5 C6 118.6(3)
N7 C5 C6 132.2(3)
O6 C6 N1 119.7(3)
O6 C6 C5 129.5(4)
N1 C6 C5 110.8(3)
C8 N7 C5 104.3(3)
C8 N7 Ru1 120.5(2)
C5 N7 Ru1 134.2(2)
N7 C8 N9 113.5(3)
C8 N9 C4 106.3(3)
C8 N9 C10 126.3(3)
C4 N9 C10 127.2(3)
N9 C10 C11 113.2(4)
C2A C1A C6A 118.4(4)
C2A C1A C10A 121.2(4)
C6A C1A C10A 120.4(4)
C2A C1A Ru1 69.4(2)
C6A C1A Ru1 71.6(2)
C10A C1A Ru1 130.3(3)
C1A C2A C3A 121.4(4)
C1A C2A Ru1 73.1(2)
C3A C2A Ru1 71.5(2)
C4A C3A C2A 118.8(4)
C4A C3A Ru1 70.7(2)
C2A C3A Ru1 70.6(2)
C3A C4A C5A 121.2(4)
C3A C4A Ru1 71.9(2)
C5A C4A Ru1 72.5(2)
C6A C5A C4A 119.8(4)
C6A C5A Ru1 72.4(2)
C4A C5A Ru1 69.9(2)
C5A C6A C1A 120.5(4)
C5A C6A C7A 120.0(3)
C1A C6A C7A 119.5(3)
C5A C6A Ru1 70.6(2)
C1A C6A Ru1 71.2(2)
C7A C6A Ru1 129.3(3)
C6A C7A C8A 115.0(3)
C9A C8A C11A 123.1(4)
C9A C8A C7A 121.8(4)
C11A C8A C7A 115.1(4)
C8A C9A C10A 121.9(4)
C8A C9A C14A 121.9(4)
C10A C9A C14A 116.1(4)
C9A C10A C1A 114.2(3)
C8A C11A C12A 113.5(4)
C13A C12A C11A 122.6(5)
C12A C13A C14A 123.8(5)
C13A C14A C9A 113.6(4)
C2B N2B Ru1 110.2(3)
N2B C2B C1B 106.7(3)
N1B C1B C2B 107.5(4)
C1B N1B Ru1 111.3(2)
F4 P1 F1 92.0(3)
F4 P1 F2 178.6(3)
F1 P1 F2 89.4(4)
F4 P1 F3 89.3(3)
F1 P1 F3 178.5(3)
F2 P1 F3 89.3(3)
F4 P1 F5 91.8(2)
F1 P1 F5 90.8(2)
F2 P1 F5 88.2(2)
F3 P1 F5 89.9(2)
F4 P1 F6 91.1(2)
F1 P1 F6 91.3(2)
F2 P1 F6 88.9(2)
F3 P1 F6 87.99(19)
F5 P1 F6 176.4(2)
F12 P2 F11 178.4(3)
F12 P2 F7 92.8(4)
F11 P2 F7 88.7(3)
F12 P2 F10 89.0(3)
F11 P2 F10 91.4(3)
F7 P2 F10 88.2(2)
F12 P2 F9 91.0(3)
F11 P2 F9 87.5(2)
F7 P2 F9 176.2(3)
F10 P2 F9 92.4(2)
F12 P2 F8 89.0(3)
F11 P2 F8 90.5(3)
F7 P2 F8 93.1(2)
F10 P2 F8 177.7(3)
F9 P2 F8 86.5(2)

loop_
_geom_bond_atom_site_label_1
_geom_bond_atom_site_label_2
_geom_bond_distance
Ru1 N1B 2.119(3)
Ru1 N7 2.128(3)
Ru1 N2B 2.134(3)
Ru1 C4A 2.169(4)
Ru1 C2A 2.173(4)
Ru1 C3A 2.184(4)
Ru1 C5A 2.202(4)
Ru1 C1A 2.221(4)
Ru1 C6A 2.226(4)
N1 C2 1.369(5)
N1 C6 1.391(5)
C2 N3 1.318(5)
C2 N2 1.343(5)
N3 C4 1.348(5)
C4 N9 1.367(5)
C4 C5 1.381(5)
C5 N7 1.400(4)
C5 C6 1.426(5)
C6 O6 1.233(5)
N7 C8 1.311(5)
C8 N9 1.357(5)
N9 C10 1.468(5)
C10 C11 1.502(6)
C1A C2A 1.416(6)
C1A C6A 1.421(5)
C1A C10A 1.506(6)
C2A C3A 1.417(6)
C3A C4A 1.395(6)
C4A C5A 1.410(6)
C5A C6A 1.405(5)
C6A C7A 1.496(5)
C7A C8A 1.505(6)
C8A C9A 1.337(6)
C8A C11A 1.493(6)
C9A C10A 1.493(6)
C9A C14A 1.503(6)
C11A C12A 1.500(7)
C12A C13A 1.314(8)
C13A C14A 1.484(7)
N2B C2B 1.493(5)
C2B C1B 1.501(6)
C1B N1B 1.481(5)
P1 F4 1.549(4)
P1 F1 1.549(4)
P1 F2 1.580(4)
P1 F3 1.584(4)
P1 F5 1.589(3)
P1 F6 1.611(3)
P2 F12 1.546(4)
P2 F11 1.556(4)
P2 F7 1.569(4)
P2 F10 1.581(3)
P2 F9 1.584(4)
P2 F8 1.586(4)
O1M C1M 1.400(8)
